data_1509304
loop_
_publ_author_name
'Hofmann, M.'
'Penc, B.'
'Baran, S.'
'Slaski, M.'
'Szytula, A.'
'Leciejewicz, J.'

_publ_section_title
;
 Magnetic order in R Ag Ge (R = Gd - Er) intermetallic compounds
;
_journal_name_full 'Journal of Alloys Compd.'
_journal_page_first 92
_journal_page_last 98
_journal_paper_doi 10.1016/S0925-8388(98)00721-X
_journal_volume 281
_journal_year 1998
_chemical_formula_sum 'Ag Er Ge'
_chemical_name_systematic 'Er Ag Ge'
_space_group_IT_number 189
_symmetry_space_group_name_Hall 'P -6 -2'
_symmetry_space_group_name_H-M 'P -6 2 m'
_cell_angle_alpha 90
_cell_angle_beta 90
_cell_angle_gamma 120
_cell_formula_units_Z 3
_cell_length_a 7.0634
_cell_length_b 7.0634
_cell_length_c 4.1727
_cell_volume 180.292
_citation_journal_id_ASTM JALCEU
_cod_data_source_file silver1-2_214.cif
_cod_data_source_block Ag1Er1Ge1
_cod_original_cell_volume 180.2915
_cod_original_formula_sum 'Ag1 Er1 Ge1'
_cod_database_code 1509304

loop_
_symmetry_equiv_pos_as_xyz
x,y,z
-x+y,-x,-z
-y,x-y,z
x,y,-z
-x+y,-x,z
-y,x-y,-z
y,x,z
x-y,-y,-z
-x,-x+y,z
y,x,-z
x-y,-y,z
-x,-x+y,-z

loop_
_atom_site_label
_atom_site_type_symbol
_atom_site_fract_x
_atom_site_fract_y
_atom_site_fract_z
_atom_site_occupancy
_atom_site_U_iso_or_equiv
Ag2 Ag 0 0 0 1 0.0
Ag1 Ag 0.3333 0.6667 0.5 1 0.0
Er1 Er 0.5856 0 0 1 0.0
Ge1 Ge 0.2428 0 0.5 1 0.0
